data_4506750
loop_
_publ_author_name
'Sanphui, Palash'
'Kumar, S. Sudalai'
'Nangia, Ashwini'

_publ_section_title
;
 Pharmaceutical Cocrystals of Niclosamide
;
_journal_issue 9
_journal_name_full 'Crystal Growth &amp; Design'
_journal_page_first 4588
_journal_paper_doi 10.1021/cg300784v
_journal_volume 12
_journal_year 2012
_chemical_formula_moiety 'C13 H8 Cl2 N2 O4, C7 H7 N O2'
_chemical_formula_sum 'C20 H15 Cl2 N3 O6'
_chemical_formula_weight 464.25
_chemical_name_common 'Niclosamide-p-aminobenzoic acid'
_chemical_name_systematic
;2,5-dichloro-4-nitrosalicylanilide,p-aminobenzoic acid  
 ? 
;
_space_group_IT_number 2
_symmetry_cell_setting triclinic
_symmetry_space_group_name_Hall '-P 1'
_symmetry_space_group_name_H-M 'P -1'
_atom_sites_solution_hydrogens geom
_atom_sites_solution_primary direct
_atom_sites_solution_secondary difmap
_audit_creation_method SHELXL-97
_cell_angle_alpha 62.543(17)
_cell_angle_beta 76.384(16)
_cell_angle_gamma 74.384(15)
_cell_formula_units_Z 2
_cell_length_a 7.2810(14)
_cell_length_b 12.763(2)
_cell_length_c 12.789(2)
_cell_measurement_reflns_used 1702
_cell_measurement_temperature 298(2)
_cell_measurement_theta_max 29.0121
_cell_measurement_theta_min 2.9239
_cell_volume 1007.0(3)
_computing_structure_refinement 'SHELXL-97 (Sheldrick, 1997)'
_computing_structure_solution 'SHELXS-97 (Sheldrick, 1990)'
_diffrn_ambient_temperature 298(2)
_diffrn_measured_fraction_theta_full 0.999
_diffrn_measured_fraction_theta_max 0.999
_diffrn_measurement_device_type 'Xcalibur, Eos, Gemini'
_diffrn_radiation_monochromator graphite
_diffrn_radiation_source 'fine-focus sealed tube'
_diffrn_radiation_type MoK\a
_diffrn_radiation_wavelength 0.71073
_diffrn_reflns_av_R_equivalents 0.0299
_diffrn_reflns_av_sigmaI/netI 0.0587
_diffrn_reflns_limit_h_max 9
_diffrn_reflns_limit_h_min -8
_diffrn_reflns_limit_k_max 15
_diffrn_reflns_limit_k_min -13
_diffrn_reflns_limit_l_max 15
_diffrn_reflns_limit_l_min -15
_diffrn_reflns_number 8234
_diffrn_reflns_theta_full 26.37
_diffrn_reflns_theta_max 26.37
_diffrn_reflns_theta_min 2.93
_exptl_absorpt_coefficient_mu 0.367
_exptl_absorpt_correction_T_max 0.9436
_exptl_absorpt_correction_T_min 0.8791
_exptl_absorpt_correction_type multi-scan
_exptl_absorpt_process_details SADABS
_exptl_crystal_colour yellow
_exptl_crystal_density_diffrn 1.531
_exptl_crystal_density_method 'not measured'
_exptl_crystal_description plate
_exptl_crystal_F_000 476
_exptl_crystal_size_max 0.36
_exptl_crystal_size_mid 0.20
_exptl_crystal_size_min 0.16
_refine_diff_density_max 0.156
_refine_diff_density_min -0.199
_refine_diff_density_rms 0.037
_refine_ls_extinction_method none
_refine_ls_goodness_of_fit_ref 0.857
_refine_ls_hydrogen_treatment mixed
_refine_ls_matrix_type full
_refine_ls_number_parameters 300
_refine_ls_number_reflns 4098
_refine_ls_number_restraints 3
_refine_ls_restrained_S_all 0.860
_refine_ls_R_factor_all 0.0857
_refine_ls_R_factor_gt 0.0386
_refine_ls_shift/su_max 0.000
_refine_ls_shift/su_mean 0.000
_refine_ls_structure_factor_coef Fsqd
_refine_ls_weighting_details 'calc w=1/[\s^2^(Fo^2^)+(0.0384P)^2^+0.0000P] where P=(Fo^2^+2Fc^2^)/3'
_refine_ls_weighting_scheme calc
_refine_ls_wR_factor_gt 0.0763
_refine_ls_wR_factor_ref 0.0861
_reflns_number_gt 2225
_reflns_number_total 4098
_reflns_threshold_expression >2sigma(I)
_cod_data_source_file cg300784v_si_004.cif
_cod_data_source_block NCL-PABA
_cod_depositor_comments
;
The following automatic conversions were performed:

'_symmetry_cell_setting' value 'Triclinic' changed to 'triclinic'
according to /home/saulius/struct/CIF-dictionaries/cif_core.dic
dictionary named 'cif_core.dic' version 2.4.2 from 2011-04-26.

Automatic conversion script
Id: cif_fix_values 1891 2012-01-12 08:04:46Z andrius 
;
_cod_original_sg_symbol_H-M P-1
_cod_database_code 4506750

loop_
_symmetry_equiv_pos_as_xyz
'x, y, z'
'-x, -y, -z'

loop_
_atom_site_label
_atom_site_type_symbol
_atom_site_fract_x
_atom_site_fract_y
_atom_site_fract_z
_atom_site_U_iso_or_equiv
_atom_site_adp_type
_atom_site_occupancy
_atom_site_symmetry_multiplicity
_atom_site_calc_flag
_atom_site_refinement_flags
Cl1 Cl 0.82838(9) 0.66661(5) 0.45433(5) 0.0678(2) Uani 1 1 d .
Cl2 Cl 0.68656(10) 1.36859(5) 0.48313(6) 0.0779(2) Uani 1 1 d .
N1 N 0.7673(3) 0.82269(15) 0.57559(16) 0.0462(5) Uani 1 1 d .
O4 O 0.7772(3) 0.97560(12) 0.34617(14) 0.0611(5) Uani 1 1 d .
O6 O 0.8313(2) 0.53996(13) 0.10344(14) 0.0644(5) Uani 1 1 d D
O5 O 1.0112(2) 0.64742(12) -0.05845(12) 0.0594(4) Uani 1 1 d .
C15 C 0.8125(3) 0.74376(17) 0.05846(17) 0.0425(5) Uani 1 1 d .
C1 C 0.7549(3) 0.70335(17) 0.65420(17) 0.0436(5) Uani 1 1 d .
O3 O 0.7288(2) 0.90670(12) 0.70359(12) 0.0641(4) Uani 1 1 d .
C7 C 0.7477(3) 0.91781(18) 0.60184(18) 0.0440(5) Uani 1 1 d .
C8 C 0.7469(3) 1.03973(17) 0.49884(17) 0.0409(5) Uani 1 1 d .
C14 C 0.8899(3) 0.63830(18) 0.03229(19) 0.0470(5) Uani 1 1 d .
C13 C 0.7553(3) 1.06656(17) 0.37874(17) 0.0439(5) Uani 1 1 d .
C18 C 0.6794(3) 0.94407(17) 0.10838(18) 0.0462(5) Uani 1 1 d .
C20 C 0.8550(3) 0.85530(17) -0.02329(17) 0.0506(6) Uani 1 1 d .
H20 H 0.9287 0.8633 -0.0957 0.061 Uiso 1 1 calc R
N3 N 0.6215(3) 1.04237(17) 0.13879(18) 0.0601(5) Uani 1 1 d D
C9 C 0.7297(3) 1.13411(18) 0.52891(18) 0.0471(5) Uani 1 1 d .
H9 H 0.7268 1.1181 0.6079 0.057 Uiso 1 1 calc R
C19 C 0.7890(3) 0.95458(18) 0.00159(18) 0.0519(6) Uani 1 1 d .
H19 H 0.8188 1.0287 -0.0539 0.062 Uiso 1 1 calc R
C11 C 0.7234(3) 1.27652(18) 0.32606(19) 0.0531(6) Uani 1 1 d .
H11 H 0.7140 1.3556 0.2687 0.064 Uiso 1 1 calc R
C12 C 0.7439(3) 1.18462(18) 0.29417(18) 0.0525(6) Uani 1 1 d .
H12 H 0.7502 1.2019 0.2145 0.063 Uiso 1 1 calc R
C2 C 0.7815(3) 0.62020(18) 0.60613(17) 0.0467(5) Uani 1 1 d .
C10 C 0.7168(3) 1.25071(18) 0.4435(2) 0.0492(5) Uani 1 1 d .
C16 C 0.6997(3) 0.73407(18) 0.16476(18) 0.0528(6) Uani 1 1 d .
H16 H 0.6682 0.6602 0.2199 0.063 Uiso 1 1 calc R
C17 C 0.6335(3) 0.83320(18) 0.18968(18) 0.0568(6) Uani 1 1 d .
H17 H 0.5577 0.8257 0.2614 0.068 Uiso 1 1 calc R
C6 C 0.7121(3) 0.66365(18) 0.77644(17) 0.0531(6) Uani 1 1 d .
H6 H 0.6967 0.7167 0.8103 0.064 Uiso 1 1 calc R
C3 C 0.7654(3) 0.50261(19) 0.6779(2) 0.0557(6) Uani 1 1 d .
H3 H 0.7849 0.4480 0.6455 0.067 Uiso 1 1 calc R
N2 N 0.7020(3) 0.34101(18) 0.8750(2) 0.0728(6) Uani 1 1 d .
C4 C 0.7202(3) 0.46690(18) 0.7983(2) 0.0537(6) Uani 1 1 d .
O1 O 0.6303(3) 0.31535(16) 0.97893(17) 0.0959(7) Uani 1 1 d .
C5 C 0.6923(3) 0.54577(19) 0.84816(19) 0.0598(6) Uani 1 1 d .
H5 H 0.6603 0.5200 0.9299 0.072 Uiso 1 1 calc R
O2 O 0.7571(3) 0.26871(16) 0.83186(18) 0.0978(7) Uani 1 1 d .
H3B H 0.632(3) 1.1154(15) 0.0732(15) 0.065(7) Uiso 1 1 d D
H1 H 0.784(3) 0.8399(17) 0.5030(17) 0.050(7) Uiso 1 1 d .
H2 H 0.729(4) 1.002(2) 0.281(2) 0.120(12) Uiso 1 1 d .
H6A H 0.888(5) 0.471(2) 0.086(3) 0.191(16) Uiso 1 1 d D
H3A H 0.498(2) 1.043(2) 0.1864(18) 0.078(8) Uiso 1 1 d D

loop_
_atom_site_aniso_label
_atom_site_aniso_U_11
_atom_site_aniso_U_22
_atom_site_aniso_U_33
_atom_site_aniso_U_23
_atom_site_aniso_U_13
_atom_site_aniso_U_12
Cl1 0.0915(5) 0.0590(4) 0.0521(3) -0.0292(3) -0.0029(3) -0.0079(3)
Cl2 0.0985(5) 0.0585(4) 0.0984(5) -0.0465(4) -0.0198(4) -0.0175(4)
N1 0.0597(12) 0.0389(11) 0.0367(11) -0.0151(9) -0.0059(9) -0.0061(9)
O4 0.0993(14) 0.0393(9) 0.0434(9) -0.0189(8) -0.0100(9) -0.0076(8)
O6 0.0846(12) 0.0373(9) 0.0674(10) -0.0245(8) 0.0082(9) -0.0166(9)
O5 0.0808(11) 0.0448(9) 0.0503(9) -0.0241(7) 0.0073(8) -0.0145(8)
C15 0.0531(13) 0.0335(11) 0.0410(12) -0.0153(10) -0.0092(10) -0.0063(10)
C1 0.0424(13) 0.0394(12) 0.0429(12) -0.0127(10) -0.0103(10) -0.0030(10)
O3 0.1006(13) 0.0530(10) 0.0383(9) -0.0199(7) -0.0097(8) -0.0121(9)
C7 0.0425(13) 0.0442(13) 0.0451(13) -0.0201(11) -0.0058(10) -0.0057(10)
C8 0.0394(12) 0.0406(12) 0.0425(12) -0.0195(10) -0.0023(10) -0.0061(9)
C14 0.0602(15) 0.0365(12) 0.0451(13) -0.0159(11) -0.0108(12) -0.0095(11)
C13 0.0470(13) 0.0380(12) 0.0442(12) -0.0187(10) -0.0006(10) -0.0064(10)
C18 0.0624(15) 0.0338(12) 0.0447(13) -0.0198(10) -0.0139(11) -0.0009(10)
C20 0.0653(16) 0.0420(13) 0.0423(12) -0.0182(11) -0.0035(11) -0.0090(12)
N3 0.0894(17) 0.0365(11) 0.0525(13) -0.0220(10) -0.0071(12) -0.0050(11)
C9 0.0468(13) 0.0510(14) 0.0474(13) -0.0242(11) -0.0053(10) -0.0099(11)
C19 0.0729(17) 0.0338(12) 0.0460(13) -0.0146(10) -0.0085(12) -0.0091(11)
C11 0.0587(15) 0.0370(12) 0.0553(14) -0.0140(11) -0.0044(12) -0.0093(11)
C12 0.0673(16) 0.0432(13) 0.0416(12) -0.0154(11) -0.0013(11) -0.0118(12)
C2 0.0496(14) 0.0455(13) 0.0429(12) -0.0176(11) -0.0099(10) -0.0043(11)
C10 0.0456(14) 0.0423(13) 0.0673(15) -0.0297(12) -0.0064(11) -0.0085(11)
C16 0.0680(16) 0.0380(12) 0.0495(13) -0.0167(10) -0.0009(12) -0.0150(11)
C17 0.0729(17) 0.0468(14) 0.0457(13) -0.0218(11) 0.0049(12) -0.0108(12)
C6 0.0707(16) 0.0439(13) 0.0417(13) -0.0138(11) -0.0128(12) -0.0094(12)
C3 0.0606(15) 0.0453(14) 0.0637(16) -0.0248(12) -0.0168(12) -0.0029(12)
N2 0.0855(17) 0.0491(14) 0.0773(16) -0.0058(13) -0.0353(14) -0.0201(12)
C4 0.0600(15) 0.0371(13) 0.0563(15) -0.0066(11) -0.0215(12) -0.0097(11)
O1 0.1369(18) 0.0675(13) 0.0664(12) 0.0037(10) -0.0254(13) -0.0424(12)
C5 0.0744(17) 0.0509(15) 0.0473(14) -0.0104(12) -0.0190(12) -0.0107(13)
O2 0.1366(19) 0.0463(11) 0.1091(16) -0.0211(11) -0.0346(13) -0.0210(12)

loop_
_atom_type_symbol
_atom_type_description
_atom_type_scat_dispersion_real
_atom_type_scat_dispersion_imag
_atom_type_scat_source
C C 0.0033 0.0016 'International Tables Vol C Tables 4.2.6.8 and 6.1.1.4'
H H 0.0000 0.0000 'International Tables Vol C Tables 4.2.6.8 and 6.1.1.4'
N N 0.0061 0.0033 'International Tables Vol C Tables 4.2.6.8 and 6.1.1.4'
O O 0.0106 0.0060 'International Tables Vol C Tables 4.2.6.8 and 6.1.1.4'
Cl Cl 0.1484 0.1585 'International Tables Vol C Tables 4.2.6.8 and 6.1.1.4'

loop_
_geom_angle_atom_site_label_1
_geom_angle_atom_site_label_2
_geom_angle_atom_site_label_3
_geom_angle
C7 N1 C1 128.25(18)
C7 N1 H1 114.6(14)
C1 N1 H1 117.1(14)
C13 O4 H2 110.3(19)
C14 O6 H6A 117(2)
C16 C15 C20 118.74(18)
C16 C15 C14 121.18(18)
C20 C15 C14 120.06(19)
C6 C1 N1 123.53(18)
C6 C1 C2 118.36(18)
N1 C1 C2 118.08(18)
O3 C7 N1 122.54(19)
O3 C7 C8 120.45(18)
N1 C7 C8 117.00(18)
C9 C8 C13 118.12(19)
C9 C8 C7 115.35(18)
C13 C8 C7 126.49(17)
O5 C14 O6 122.41(19)
O5 C14 C15 119.28(18)
O6 C14 C15 118.3(2)
O4 C13 C12 120.67(18)
O4 C13 C8 119.48(18)
C12 C13 C8 119.85(18)
C19 C18 C17 119.25(18)
C19 C18 N3 121.05(19)
C17 C18 N3 119.61(19)
C19 C20 C15 120.84(19)
C19 C20 H20 119.6
C15 C20 H20 119.6
C18 N3 H3B 112.5(13)
C18 N3 H3A 113.4(13)
H3B N3 H3A 113(2)
C10 C9 C8 120.98(19)
C10 C9 H9 119.5
C8 C9 H9 119.5
C18 C19 C20 120.19(19)
C18 C19 H19 119.9
C20 C19 H19 119.9
C12 C11 C10 119.4(2)
C12 C11 H11 120.3
C10 C11 H11 120.3
C11 C12 C13 121.0(2)
C11 C12 H12 119.5
C13 C12 H12 119.5
C3 C2 C1 121.07(18)
C3 C2 Cl1 119.00(16)
C1 C2 Cl1 119.90(15)
C11 C10 C9 120.59(19)
C11 C10 Cl2 118.91(16)
C9 C10 Cl2 120.48(17)
C17 C16 C15 120.47(19)
C17 C16 H16 119.8
C15 C16 H16 119.8
C16 C17 C18 120.5(2)
C16 C17 H17 119.8
C18 C17 H17 119.8
C5 C6 C1 120.4(2)
C5 C6 H6 119.8
C1 C6 H6 119.8
C4 C3 C2 119.0(2)
C4 C3 H3 120.5
C2 C3 H3 120.5
O2 N2 O1 123.9(2)
O2 N2 C4 118.3(2)
O1 N2 C4 117.8(2)
C3 C4 C5 121.48(19)
C3 C4 N2 118.9(2)
C5 C4 N2 119.7(2)
C4 C5 C6 119.7(2)
C4 C5 H5 120.1
C6 C5 H5 120.1

loop_
_geom_bond_atom_site_label_1
_geom_bond_atom_site_label_2
_geom_bond_distance
Cl1 C2 1.724(2)
Cl2 C10 1.743(2)
N1 C7 1.366(2)
N1 C1 1.399(2)
N1 H1 0.835(18)
O4 C13 1.364(2)
O4 H2 0.87(3)
O6 C14 1.280(2)
O6 H6A 0.966(18)
O5 C14 1.260(2)
C15 C16 1.383(3)
C15 C20 1.388(3)
C15 C14 1.470(3)
C1 C6 1.387(3)
C1 C2 1.406(3)
O3 C7 1.220(2)
C7 C8 1.505(3)
C8 C9 1.392(3)
C8 C13 1.401(3)
C13 C12 1.385(3)
C18 C19 1.377(3)
C18 C17 1.389(3)
C18 N3 1.411(2)
C20 C19 1.382(3)
C20 H20 0.9300
N3 H3B 0.929(15)
N3 H3A 0.958(15)
C9 C10 1.375(3)
C9 H9 0.9300
C19 H19 0.9300
C11 C12 1.372(3)
C11 C10 1.373(3)
C11 H11 0.9300
C12 H12 0.9300
C2 C3 1.372(3)
C16 C17 1.380(3)
C16 H16 0.9300
C17 H17 0.9300
C6 C5 1.381(3)
C6 H6 0.9300
C3 C4 1.372(3)
C3 H3 0.9300
N2 O2 1.218(3)
N2 O1 1.229(2)
N2 C4 1.470(3)
C4 C5 1.372(3)
C5 H5 0.9300
